data_4115269
loop_
_publ_author_name
'Jonathan L. Sessler'
'Hiromitsu Maeda'
'Toshihisa Mizuno'
'Vincent M. Lynch'
'Hiroyuki Furuta'

_publ_section_title
;
 Quinoxaline-Bridged Porphyrinoids
;
_journal_name_full 'Journal of the American Chemical Society'
_journal_page_first 13474
_journal_page_last 13479
_journal_paper_doi 10.1021/ja0273750
_journal_volume 124
_journal_year 2002
_chemical_formula_sum 'C72 H52 Cl12 N12 O4'
_chemical_formula_weight 1574.66
_chemical_name_systematic
; 
 ? 
;
_space_group_IT_number 2
_symmetry_cell_setting triclinic
_symmetry_space_group_name_Hall '-P 1'
_symmetry_space_group_name_H-M 'P -1'
_atom_sites_solution_hydrogens geom
_atom_sites_solution_primary direct
_atom_sites_solution_secondary difmap
_audit_creation_method SHELXL-97
_cell_angle_alpha 112.061(1)
_cell_angle_beta 95.776(1)
_cell_angle_gamma 102.885(1)
_cell_formula_units_Z 1
_cell_length_a 11.3486(2)
_cell_length_b 11.4566(2)
_cell_length_c 15.2482(3)
_cell_measurement_temperature 153(2)
_cell_volume 1753.40(6)
_computing_structure_refinement 'SHELXL-97 (Sheldrick, 1997)'
_computing_structure_solution 'SHELXS-97 (Sheldrick, 1990)'
_diffrn_ambient_temperature 153(2)
_diffrn_measured_fraction_theta_full 0.979
_diffrn_measured_fraction_theta_max 0.979
_diffrn_measurement_device_type 'Nonius Kappa CCD'
_diffrn_measurement_method \w-scans
_diffrn_radiation_monochromator graphite
_diffrn_radiation_source 'fine-focus sealed tube'
_diffrn_radiation_type MoK\a
_diffrn_radiation_wavelength 0.71073
_diffrn_reflns_av_R_equivalents 0.0543
_diffrn_reflns_av_sigmaI/netI 0.1355
_diffrn_reflns_limit_h_max 14
_diffrn_reflns_limit_h_min -14
_diffrn_reflns_limit_k_max 14
_diffrn_reflns_limit_k_min -14
_diffrn_reflns_limit_l_max 19
_diffrn_reflns_limit_l_min -16
_diffrn_reflns_number 12051
_diffrn_reflns_theta_full 27.49
_diffrn_reflns_theta_max 27.49
_diffrn_reflns_theta_min 2.93
_exptl_absorpt_coefficient_mu 0.534
_exptl_absorpt_correction_type none
_exptl_crystal_colour orange
_exptl_crystal_density_diffrn 1.491
_exptl_crystal_description lathes
_exptl_crystal_F_000 804
_exptl_crystal_size_max 0.28
_exptl_crystal_size_mid 0.07
_exptl_crystal_size_min 0.06
_refine_diff_density_max 0.463
_refine_diff_density_min -0.541
_refine_diff_density_rms 0.081
_refine_ls_extinction_coef 0.0015(3)
_refine_ls_extinction_expression Fc^*^=kFc[1+0.001xFc^2^\l^3^/sin(2\q)]^-1/4^
_refine_ls_extinction_method SHELXL
_refine_ls_goodness_of_fit_ref 1.037
_refine_ls_hydrogen_treatment mixed
_refine_ls_matrix_type full
_refine_ls_number_parameters 556
_refine_ls_number_reflns 7888
_refine_ls_number_restraints 0
_refine_ls_restrained_S_all 1.037
_refine_ls_R_factor_all 0.1791
_refine_ls_R_factor_gt 0.0797
_refine_ls_shift/su_max 0.001
_refine_ls_shift/su_mean 0.000
_refine_ls_structure_factor_coef Fsqd
_refine_ls_weighting_details 'calc w=1/[\s^2^(Fo^2^)+(0.0171P)^2^+3.2658P] where P=(Fo^2^+2Fc^2^)/3'
_refine_ls_weighting_scheme calc
_refine_ls_wR_factor_gt 0.1079
_refine_ls_wR_factor_ref 0.1370
_reflns_number_gt 4091
_reflns_number_total 7888
_reflns_threshold_expression >2sigma(I)
_cod_data_source_file ja0273750-2_s2_2.cif
_cod_data_source_block JA0273750-3b(4CHCl3)
_cod_original_cell_volume 1753.39(6)
_cod_database_code 4115269

loop_
_symmetry_equiv_pos_as_xyz
'x, y, z'
'-x, -y, -z'

loop_
_atom_site_label
_atom_site_type_symbol
_atom_site_fract_x
_atom_site_fract_y
_atom_site_fract_z
_atom_site_U_iso_or_equiv
_atom_site_adp_type
_atom_site_occupancy
_atom_site_symmetry_multiplicity
_atom_site_calc_flag
N1 N 0.6315(3) 0.4730(3) 0.2826(2) 0.0198(8) Uani 1 1 d
C2 C 0.6948(3) 0.5219(4) 0.3762(3) 0.0198(9) Uani 1 1 d
C3 C 0.8065(4) 0.4929(4) 0.3722(3) 0.0237(9) Uani 1 1 d
C4 C 0.8084(4) 0.4241(4) 0.2746(3) 0.0239(9) Uani 1 1 d
C5 C 0.6986(3) 0.4121(4) 0.2193(3) 0.0217(9) Uani 1 1 d
C6 C 0.6606(4) 0.3618(4) 0.1169(3) 0.0260(10) Uani 1 1 d
N7 N 0.5640(3) 0.3771(3) 0.0775(2) 0.0241(8) Uani 1 1 d
C8 C 0.5356(3) 0.3406(4) -0.0233(3) 0.0227(9) Uani 1 1 d
C9 C 0.6208(4) 0.3334(4) -0.0810(3) 0.0299(10) Uani 1 1 d
C10 C 0.5858(4) 0.3062(5) -0.1798(3) 0.0346(11) Uani 1 1 d
C11 C 0.4676(4) 0.2884(5) -0.2201(3) 0.0310(11) Uani 1 1 d
C12 C 0.3754(4) 0.2980(4) -0.1635(3) 0.0251(10) Uani 1 1 d
C13 C 0.2543(4) 0.2874(4) -0.2006(3) 0.0260(10) Uani 1 1 d
C14 C 0.1644(3) 0.2993(4) -0.1436(3) 0.0223(9) Uani 1 1 d
C15 C 0.0408(4) 0.2910(4) -0.1804(3) 0.0267(10) Uani 1 1 d
C16 C -0.0440(4) 0.3000(4) -0.1234(3) 0.0267(10) Uani 1 1 d
C17 C -0.0120(4) 0.3206(4) -0.0256(3) 0.0272(10) Uani 1 1 d
C18 C 0.1055(4) 0.3306(4) 0.0136(3) 0.0234(9) Uani 1 1 d
C19 C 0.1983(3) 0.3202(4) -0.0446(3) 0.0193(9) Uani 1 1 d
C20 C 0.3197(4) 0.3333(4) -0.0068(3) 0.0217(9) Uani 1 1 d
C21 C 0.4095(3) 0.3225(4) -0.0631(3) 0.0209(9) Uani 1 1 d
N22 N 0.1441(3) 0.3465(3) 0.1097(2) 0.0228(8) Uani 1 1 d
C23 C 0.1123(4) 0.4319(4) 0.1780(3) 0.0224(9) Uani 1 1 d
C24 C 0.1539(3) 0.4600(4) 0.2783(3) 0.0221(9) Uani 1 1 d
N25 N 0.2233(3) 0.3920(4) 0.3062(2) 0.0221(8) Uani 1 1 d
C26 C 0.2578(3) 0.4445(4) 0.4050(3) 0.0211(9) Uani 1 1 d
C27 C 0.2085(4) 0.5493(4) 0.4406(3) 0.0229(9) Uani 1 1 d
C28 C 0.1438(4) 0.5585(4) 0.3616(3) 0.0259(10) Uani 1 1 d
C29 C 0.3362(3) 0.3853(4) 0.4469(3) 0.0197(9) Uani 1 1 d
N30 N 0.3895(3) 0.3098(3) 0.3822(2) 0.0221(8) Uani 1 1 d
C31 C 0.4656(3) 0.2499(4) 0.4111(3) 0.0208(9) Uani 1 1 d
C32 C 0.5248(4) 0.1727(4) 0.3441(3) 0.0239(9) Uani 1 1 d
C33 C 0.6019(3) 0.1126(4) 0.3728(3) 0.0233(9) Uani 1 1 d
C34 C 0.6218(3) 0.1253(4) 0.4713(3) 0.0230(9) Uani 1 1 d
C35 C 0.5658(4) 0.1996(4) 0.5371(3) 0.0229(9) Uani 1 1 d
C36 C 0.4876(3) 0.2652(4) 0.5079(3) 0.0208(9) Uani 1 1 d
N37 N 0.4353(3) 0.3423(3) 0.5745(2) 0.0208(7) Uani 1 1 d
C38 C 0.3595(3) 0.4008(4) 0.5458(3) 0.0203(9) Uani 1 1 d
O39 O 0.6668(2) 0.0390(3) 0.31680(18) 0.0259(7) Uani 1 1 d
C40 C 0.6546(5) 0.0266(5) 0.2186(3) 0.0329(11) Uani 1 1 d
O41 O 0.7015(2) 0.0606(3) 0.49093(19) 0.0281(7) Uani 1 1 d
C42 C 0.7229(4) 0.0675(6) 0.5876(3) 0.0320(11) Uani 1 1 d
H1 H 0.446(3) 0.277(3) -0.284(3) 0.011(9) Uiso 1 1 d
H1 H 0.561(4) 0.479(4) 0.264(3) 0.020(11) Uiso 1 1 d
H3 H 0.870(3) 0.522(4) 0.424(3) 0.020(10) Uiso 1 1 d
H4 H 0.872(3) 0.390(4) 0.250(3) 0.021(10) Uiso 1 1 d
H6 H 0.712(3) 0.314(4) 0.080(3) 0.030(11) Uiso 1 1 d
H9 H 0.702(4) 0.347(4) -0.055(3) 0.021(10) Uiso 1 1 d
H10 H 0.649(3) 0.308(4) -0.218(3) 0.027(11) Uiso 1 1 d
H13 H 0.233(3) 0.270(4) -0.267(3) 0.020(10) Uiso 1 1 d
H15 H 0.023(3) 0.280(4) -0.244(3) 0.020(10) Uiso 1 1 d
H16 H -0.125(4) 0.287(4) -0.151(3) 0.025(11) Uiso 1 1 d
H17 H -0.072(3) 0.325(3) 0.011(3) 0.018(10) Uiso 1 1 d
H20 H 0.340(3) 0.345(3) 0.054(2) 0.005(9) Uiso 1 1 d
H23 H 0.066(3) 0.486(4) 0.166(3) 0.023(10) Uiso 1 1 d
H25 H 0.244(4) 0.327(4) 0.272(3) 0.043(14) Uiso 1 1 d
H27 H 0.220(3) 0.609(4) 0.502(3) 0.015(10) Uiso 1 1 d
H28 H 0.104(3) 0.620(4) 0.364(3) 0.024(11) Uiso 1 1 d
H32 H 0.506(3) 0.168(4) 0.282(3) 0.027(11) Uiso 1 1 d
H35 H 0.580(3) 0.206(4) 0.600(3) 0.021(10) Uiso 1 1 d
H40B H 0.710(4) -0.031(4) 0.189(3) 0.031(11) Uiso 1 1 d
H40C H 0.570(4) -0.025(4) 0.184(3) 0.044(14) Uiso 1 1 d
H40A H 0.678(4) 0.109(4) 0.216(3) 0.036(13) Uiso 1 1 d
H42A H 0.765(4) 0.162(4) 0.633(3) 0.036(13) Uiso 1 1 d
H42B H 0.647(4) 0.033(4) 0.605(3) 0.031(11) Uiso 1 1 d
H42C H 0.779(4) 0.015(4) 0.586(3) 0.036(12) Uiso 1 1 d
Cl1A Cl 0.94821(12) 0.26415(12) 0.38780(10) 0.0481(3) Uani 1 1 d
Cl2A Cl 1.05674(13) 0.16974(13) 0.51810(9) 0.0524(4) Uani 1 1 d
Cl3A Cl 0.99849(12) 0.01440(13) 0.31232(9) 0.0546(4) Uani 1 1 d
C1A C 0.9548(4) 0.1246(4) 0.4085(3) 0.0291(10) Uani 1 1 d
H1A H 0.869(4) 0.078(4) 0.408(3) 0.050(14) Uiso 1 1 d
Cl1B Cl 0.18775(14) 0.03784(15) 0.15047(10) 0.0652(4) Uani 1 1 d
Cl2B Cl 0.12579(13) -0.06478(16) -0.05850(10) 0.0650(4) Uani 1 1 d
Cl3B Cl 0.37939(13) 0.04864(19) 0.04116(12) 0.0789(5) Uani 1 1 d
C1B C 0.2274(4) 0.0540(5) 0.0473(4) 0.0408(12) Uani 1 1 d
H1B H 0.225(4) 0.139(4) 0.053(3) 0.039(13) Uiso 1 1 d

loop_
_atom_site_aniso_label
_atom_site_aniso_U_11
_atom_site_aniso_U_22
_atom_site_aniso_U_33
_atom_site_aniso_U_23
_atom_site_aniso_U_13
_atom_site_aniso_U_12
N1 0.0141(18) 0.028(2) 0.0169(18) 0.0076(16) 0.0013(14) 0.0093(16)
C2 0.023(2) 0.024(2) 0.013(2) 0.0082(18) 0.0030(17) 0.0072(18)
C3 0.024(2) 0.031(3) 0.019(2) 0.011(2) 0.0034(19) 0.013(2)
C4 0.019(2) 0.035(3) 0.022(2) 0.011(2) 0.0080(18) 0.014(2)
C5 0.026(2) 0.025(2) 0.017(2) 0.0073(18) 0.0093(18) 0.0121(19)
C6 0.030(2) 0.031(3) 0.021(2) 0.010(2) 0.012(2) 0.015(2)
N7 0.0242(19) 0.031(2) 0.0146(18) 0.0065(16) 0.0030(15) 0.0074(16)
C8 0.026(2) 0.024(2) 0.017(2) 0.0077(18) 0.0043(18) 0.0066(19)
C9 0.020(2) 0.044(3) 0.025(2) 0.012(2) 0.007(2) 0.010(2)
C10 0.036(3) 0.057(3) 0.016(2) 0.016(2) 0.016(2) 0.017(2)
C11 0.037(3) 0.047(3) 0.016(2) 0.017(2) 0.011(2) 0.018(2)
C12 0.030(2) 0.029(3) 0.022(2) 0.015(2) 0.0060(19) 0.011(2)
C13 0.033(3) 0.030(3) 0.015(2) 0.009(2) 0.0046(19) 0.010(2)
C14 0.027(2) 0.023(2) 0.017(2) 0.0090(18) 0.0006(18) 0.0081(19)
C15 0.031(3) 0.033(3) 0.020(2) 0.014(2) 0.001(2) 0.014(2)
C16 0.024(2) 0.033(3) 0.027(2) 0.016(2) 0.000(2) 0.012(2)
C17 0.024(2) 0.036(3) 0.026(2) 0.014(2) 0.010(2) 0.012(2)
C18 0.026(2) 0.027(2) 0.023(2) 0.0147(19) 0.0059(18) 0.0108(19)
C19 0.023(2) 0.021(2) 0.017(2) 0.0098(18) 0.0028(17) 0.0087(18)
C20 0.029(2) 0.024(2) 0.014(2) 0.0108(19) 0.0033(18) 0.0080(19)
C21 0.023(2) 0.020(2) 0.018(2) 0.0063(18) 0.0064(17) 0.0071(18)
N22 0.0189(18) 0.035(2) 0.0180(18) 0.0135(17) 0.0051(14) 0.0085(16)
C23 0.019(2) 0.031(3) 0.024(2) 0.018(2) 0.0058(18) 0.010(2)
C24 0.020(2) 0.031(2) 0.022(2) 0.016(2) 0.0051(17) 0.0109(19)
N25 0.0244(19) 0.031(2) 0.0136(18) 0.0079(16) 0.0050(15) 0.0154(17)
C26 0.022(2) 0.025(2) 0.019(2) 0.0100(19) 0.0070(17) 0.0089(19)
C27 0.028(2) 0.024(2) 0.017(2) 0.008(2) 0.0071(19) 0.0093(19)
C28 0.029(2) 0.028(3) 0.028(2) 0.015(2) 0.009(2) 0.014(2)
C29 0.017(2) 0.024(2) 0.016(2) 0.0070(18) 0.0017(17) 0.0047(18)
N30 0.0242(18) 0.027(2) 0.0191(18) 0.0113(16) 0.0069(15) 0.0110(16)
C31 0.018(2) 0.027(2) 0.017(2) 0.0079(18) 0.0047(17) 0.0058(18)
C32 0.028(2) 0.031(3) 0.018(2) 0.013(2) 0.0048(18) 0.013(2)
C33 0.019(2) 0.027(2) 0.024(2) 0.0078(19) 0.0101(18) 0.0087(19)
C34 0.019(2) 0.028(2) 0.028(2) 0.017(2) 0.0055(18) 0.0075(19)
C35 0.024(2) 0.032(3) 0.018(2) 0.012(2) 0.0054(18) 0.013(2)
C36 0.015(2) 0.027(2) 0.022(2) 0.0111(19) 0.0058(17) 0.0056(18)
N37 0.0157(17) 0.029(2) 0.0194(18) 0.0095(16) 0.0057(14) 0.0084(15)
C38 0.018(2) 0.026(2) 0.017(2) 0.0090(18) 0.0041(17) 0.0068(18)
O39 0.0282(15) 0.0339(17) 0.0203(15) 0.0102(13) 0.0099(12) 0.0173(14)
C40 0.042(3) 0.039(3) 0.025(3) 0.014(2) 0.015(2) 0.021(3)
O41 0.0262(16) 0.0415(19) 0.0288(16) 0.0208(15) 0.0104(13) 0.0197(14)
C42 0.028(3) 0.049(3) 0.031(3) 0.024(3) 0.009(2) 0.020(3)
Cl1A 0.0550(8) 0.0357(7) 0.0599(9) 0.0225(7) 0.0118(7) 0.0196(6)
Cl2A 0.0681(9) 0.0406(8) 0.0369(7) 0.0117(6) -0.0065(6) 0.0084(7)
Cl3A 0.0662(9) 0.0564(9) 0.0383(7) 0.0045(7) 0.0094(7) 0.0389(7)
C1A 0.028(2) 0.027(3) 0.033(3) 0.010(2) 0.007(2) 0.012(2)
Cl1B 0.0815(11) 0.0670(10) 0.0406(8) 0.0225(7) 0.0192(7) 0.0051(8)
Cl2B 0.0599(9) 0.0823(11) 0.0417(8) 0.0226(8) 0.0115(7) 0.0037(8)
Cl3B 0.0469(9) 0.1255(15) 0.0808(12) 0.0520(11) 0.0187(8) 0.0361(9)
C1B 0.044(3) 0.034(3) 0.049(3) 0.021(3) 0.014(2) 0.010(2)

loop_
_atom_type_symbol
_atom_type_description
_atom_type_scat_dispersion_real
_atom_type_scat_dispersion_imag
_atom_type_scat_source
C C 0.0033 0.0016 'International Tables Vol C Tables 4.2.6.8 and 6.1.1.4'
H H 0.0000 0.0000 'International Tables Vol C Tables 4.2.6.8 and 6.1.1.4'
N N 0.0061 0.0033 'International Tables Vol C Tables 4.2.6.8 and 6.1.1.4'
Cl Cl 0.1484 0.1585 'International Tables Vol C Tables 4.2.6.8 and 6.1.1.4'
O O 0.0106 0.0060 'International Tables Vol C Tables 4.2.6.8 and 6.1.1.4'

loop_
_geom_angle_atom_site_label_1
_geom_angle_atom_site_label_2
_geom_angle_atom_site_label_3
_geom_angle
_geom_angle_site_symmetry_3
C5 N1 C2 110.8(3) .
C5 N1 H1 122(3) .
C2 N1 H1 127(3) .
N1 C2 C3 106.8(3) .
N1 C2 C38 118.4(3) 2_666
C3 C2 C38 134.5(4) 2_666
C2 C3 C4 107.7(4) .
C2 C3 H3 125(2) .
C4 C3 H3 127(2) .
C5 C4 C3 108.2(3) .
C5 C4 H4 125(2) .
C3 C4 H4 127(2) .
N1 C5 C4 106.5(3) .
N1 C5 C6 123.2(4) .
C4 C5 C6 129.9(3) .
N7 C6 C5 121.9(4) .
N7 C6 H6 122(2) .
C5 C6 H6 116(2) .
C6 N7 C8 121.1(3) .
C9 C8 N7 124.5(4) .
C9 C8 C21 119.6(4) .
N7 C8 C21 115.6(3) .
C8 C9 C10 120.8(4) .
C8 C9 H9 120(2) .
C10 C9 H9 120(2) .
C11 C10 C9 121.3(4) .
C11 C10 H10 119(2) .
C9 C10 H10 119(2) .
C10 C11 C12 120.6(4) .
C10 C11 H1 121(2) .
C12 C11 H1 118(2) .
C13 C12 C11 122.6(4) .
C13 C12 C21 118.9(3) .
C11 C12 C21 118.5(4) .
C12 C13 C14 122.2(4) .
C12 C13 H13 118(2) .
C14 C13 H13 120(2) .
C13 C14 C15 122.6(4) .
C13 C14 C19 118.5(3) .
C15 C14 C19 118.9(3) .
C16 C15 C14 120.6(4) .
C16 C15 H15 123(2) .
C14 C15 H15 117(2) .
C15 C16 C17 121.2(4) .
C15 C16 H16 118(2) .
C17 C16 H16 120(2) .
C18 C17 C16 120.5(4) .
C18 C17 H17 120(2) .
C16 C17 H17 119(2) .
C17 C18 N22 124.2(3) .
C17 C18 C19 120.2(3) .
N22 C18 C19 115.5(3) .
C20 C19 C14 119.4(3) .
C20 C19 C18 122.0(3) .
C14 C19 C18 118.5(3) .
C19 C20 C21 122.1(4) .
C19 C20 H20 119(2) .
C21 C20 H20 119(2) .
C20 C21 C8 122.0(3) .
C20 C21 C12 118.8(3) .
C8 C21 C12 119.1(3) .
C23 N22 C18 118.4(3) .
N22 C23 C24 122.0(4) .
N22 C23 H23 122(2) .
C24 C23 H23 116(2) .
N25 C24 C28 107.0(3) .
N25 C24 C23 122.3(4) .
C28 C24 C23 130.6(4) .
C24 N25 C26 110.4(3) .
C24 N25 H25 128(3) .
C26 N25 H25 121(3) .
N25 C26 C27 106.9(3) .
N25 C26 C29 117.4(3) .
C27 C26 C29 135.7(4) .
C26 C27 C28 107.7(4) .
C26 C27 H27 129(2) .
C28 C27 H27 123(2) .
C24 C28 C27 108.1(4) .
C24 C28 H28 126(2) .
C27 C28 H28 126(2) .
N30 C29 C38 119.9(3) .
N30 C29 C26 112.9(3) .
C38 C29 C26 127.2(3) .
C29 N30 C31 119.4(3) .
N30 C31 C36 120.4(3) .
N30 C31 C32 119.9(3) .
C36 C31 C32 119.8(4) .
C33 C32 C31 120.1(4) .
C33 C32 H32 125(2) .
C31 C32 H32 115(2) .
O39 C33 C32 126.1(4) .
O39 C33 C34 113.8(3) .
C32 C33 C34 120.1(3) .
C35 C34 O41 125.1(4) .
C35 C34 C33 120.6(4) .
O41 C34 C33 114.3(3) .
C34 C35 C36 119.4(4) .
C34 C35 H35 119(2) .
C36 C35 H35 122(2) .
N37 C36 C31 121.0(3) .
N37 C36 C35 119.1(3) .
C31 C36 C35 119.9(3) .
C38 N37 C36 118.6(3) .
N37 C38 C29 120.7(3) .
N37 C38 C2 113.5(3) 2_666
C29 C38 C2 125.7(3) 2_666
C33 O39 C40 116.6(3) .
O39 C40 H40B 105(2) .
O39 C40 H40C 109(3) .
H40B C40 H40C 106(3) .
O39 C40 H40A 112(3) .
H40B C40 H40A 112(3) .
H40C C40 H40A 113(4) .
C34 O41 C42 116.7(3) .
O41 C42 H42A 108(2) .
O41 C42 H42B 112(2) .
H42A C42 H42B 112(3) .
O41 C42 H42C 104(2) .
H42A C42 H42C 110(3) .
H42B C42 H42C 111(3) .
Cl3A C1A Cl1A 110.1(2) .
Cl3A C1A Cl2A 111.0(2) .
Cl1A C1A Cl2A 110.5(2) .
Cl3A C1A H1A 105(3) .
Cl1A C1A H1A 108(3) .
Cl2A C1A H1A 112(3) .
Cl1B C1B Cl3B 111.1(3) .
Cl1B C1B Cl2B 112.2(3) .
Cl3B C1B Cl2B 110.3(3) .
Cl1B C1B H1B 107(3) .
Cl3B C1B H1B 106(3) .
Cl2B C1B H1B 109(3) .

loop_
_geom_bond_atom_site_label_1
_geom_bond_atom_site_label_2
_geom_bond_distance
_geom_bond_site_symmetry_2
N1 C5 1.370(4) .
N1 C2 1.371(5) .
N1 H1 0.84(4) .
C2 C3 1.382(5) .
C2 C38 1.476(5) 2_666
C3 C4 1.404(5) .
C3 H3 0.91(4) .
C4 C5 1.381(5) .
C4 H4 0.94(4) .
C5 C6 1.426(5) .
C6 N7 1.275(5) .
C6 H6 0.96(4) .
N7 C8 1.414(5) .
C8 C9 1.367(5) .
C8 C21 1.435(5) .
C9 C10 1.413(6) .
C9 H9 0.92(4) .
C10 C11 1.355(6) .
C10 H10 0.96(4) .
C11 C12 1.419(5) .
C11 H1 0.93(3) .
C12 C13 1.393(5) .
C12 C21 1.442(5) .
C13 C14 1.401(5) .
C13 H13 0.95(4) .
C14 C15 1.427(5) .
C14 C19 1.435(5) .
C15 C16 1.355(5) .
C15 H15 0.92(4) .
C16 C17 1.414(6) .
C16 H16 0.93(4) .
C17 C18 1.367(5) .
C17 H17 0.92(4) .
C18 N22 1.416(5) .
C18 C19 1.441(5) .
C19 C20 1.391(5) .
C20 C21 1.393(5) .
C20 H20 0.88(3) .
N22 C23 1.281(5) .
C23 C24 1.443(5) .
C23 H23 0.96(4) .
C24 N25 1.365(5) .
C24 C28 1.382(5) .
N25 C26 1.371(5) .
N25 H25 0.83(4) .
C26 C27 1.386(5) .
C26 C29 1.462(5) .
C27 C28 1.397(5) .
C27 H27 0.90(4) .
C28 H28 0.91(4) .
C29 N30 1.341(4) .
C29 C38 1.439(5) .
N30 C31 1.351(5) .
C31 C36 1.409(5) .
C31 C32 1.415(5) .
C32 C33 1.360(5) .
C32 H32 0.92(4) .
C33 O39 1.358(4) .
C33 C34 1.443(5) .
C34 C35 1.365(5) .
C34 O41 1.367(4) .
C35 C36 1.421(5) .
C35 H35 0.93(4) .
C36 N37 1.358(4) .
N37 C38 1.335(4) .
C38 C2 1.476(5) 2_666
O39 C40 1.438(5) .
C40 H40B 1.02(4) .
C40 H40C 0.98(5) .
C40 H40A 0.94(4) .
O41 C42 1.438(5) .
C42 H42A 1.01(4) .
C42 H42B 0.97(4) .
C42 H42C 0.97(4) .
Cl1A C1A 1.758(4) .
Cl2A C1A 1.759(4) .
Cl3A C1A 1.740(4) .
C1A H1A 1.00(4) .
Cl1B C1B 1.742(5) .
Cl2B C1B 1.750(5) .
Cl3B C1B 1.750(5) .
C1B H1B 0.95(4) .

loop_
_geom_hbond_atom_site_label_D
_geom_hbond_atom_site_label_H
_geom_hbond_atom_site_label_A
_geom_hbond_distance_DH
_geom_hbond_distance_HA
_geom_hbond_distance_DA
_geom_hbond_angle_DHA
C1A H1A O39 1.00(4) 2.42(4) 3.197(5) 135(3)
C1A H1A O41 1.00(4) 2.40(4) 3.295(5) 149(4)
C1B H1B N22 0.95(4) 2.61(4) 3.498(6) 155(3)

loop_
_geom_torsion_atom_site_label_1
_geom_torsion_atom_site_label_2
_geom_torsion_atom_site_label_3
_geom_torsion_atom_site_label_4
_geom_torsion
_geom_torsion_site_symmetry_1
_geom_torsion_site_symmetry_4
C5 N1 C2 C3 0.9(4) . .
C5 N1 C2 C38 175.7(3) . 2_666
N1 C2 C3 C4 -0.8(5) . .
C38 C2 C3 C4 -174.4(4) 2_666 .
C2 C3 C4 C5 0.4(5) . .
C2 N1 C5 C4 -0.6(4) . .
C2 N1 C5 C6 -174.5(4) . .
C3 C4 C5 N1 0.1(5) . .
C3 C4 C5 C6 173.4(4) . .
N1 C5 C6 N7 4.0(6) . .
C4 C5 C6 N7 -168.3(4) . .
C5 C6 N7 C8 172.4(4) . .
C6 N7 C8 C9 -25.0(6) . .
C6 N7 C8 C21 160.9(4) . .
N7 C8 C9 C10 -175.0(4) . .
C21 C8 C9 C10 -1.0(6) . .
C8 C9 C10 C11 1.0(7) . .
C9 C10 C11 C12 0.7(7) . .
C10 C11 C12 C13 176.5(4) . .
C10 C11 C12 C21 -2.2(6) . .
C11 C12 C13 C14 -178.9(4) . .
C21 C12 C13 C14 -0.2(6) . .
C12 C13 C14 C15 178.8(4) . .
C12 C13 C14 C19 -1.4(6) . .
C13 C14 C15 C16 178.4(4) . .
C19 C14 C15 C16 -1.4(6) . .
C14 C15 C16 C17 1.4(7) . .
C15 C16 C17 C18 -0.8(7) . .
C16 C17 C18 N22 -177.6(4) . .
C16 C17 C18 C19 0.0(6) . .
C13 C14 C19 C20 2.6(6) . .
C15 C14 C19 C20 -177.6(4) . .
C13 C14 C19 C18 -179.2(4) . .
C15 C14 C19 C18 0.6(6) . .
C17 C18 C19 C20 178.2(4) . .
N22 C18 C19 C20 -3.9(6) . .
C17 C18 C19 C14 0.0(6) . .
N22 C18 C19 C14 177.8(3) . .
C14 C19 C20 C21 -2.2(6) . .
C18 C19 C20 C21 179.6(4) . .
C19 C20 C21 C8 177.8(4) . .
C19 C20 C21 C12 0.5(6) . .
C9 C8 C21 C20 -177.8(4) . .
N7 C8 C21 C20 -3.3(6) . .
C9 C8 C21 C12 -0.5(6) . .
N7 C8 C21 C12 173.9(3) . .
C13 C12 C21 C20 0.7(6) . .
C11 C12 C21 C20 179.4(4) . .
C13 C12 C21 C8 -176.7(4) . .
C11 C12 C21 C8 2.1(6) . .
C17 C18 N22 C23 -46.3(6) . .
C19 C18 N22 C23 136.0(4) . .
C18 N22 C23 C24 -176.2(3) . .
N22 C23 C24 N25 -4.2(6) . .
N22 C23 C24 C28 170.4(4) . .
C28 C24 N25 C26 -0.1(4) . .
C23 C24 N25 C26 175.6(4) . .
C24 N25 C26 C27 -0.1(4) . .
C24 N25 C26 C29 -178.1(3) . .
N25 C26 C27 C28 0.2(4) . .
C29 C26 C27 C28 177.6(4) . .
N25 C24 C28 C27 0.2(5) . .
C23 C24 C28 C27 -175.0(4) . .
C26 C27 C28 C24 -0.2(5) . .
N25 C26 C29 N30 16.2(5) . .
C27 C26 C29 N30 -161.1(4) . .
N25 C26 C29 C38 -163.9(4) . .
C27 C26 C29 C38 18.8(7) . .
C38 C29 N30 C31 -0.6(5) . .
C26 C29 N30 C31 179.4(3) . .
C29 N30 C31 C36 0.8(5) . .
C29 N30 C31 C32 -178.4(4) . .
N30 C31 C32 C33 179.7(4) . .
C36 C31 C32 C33 0.6(6) . .
C31 C32 C33 O39 -178.1(4) . .
C31 C32 C33 C34 1.2(6) . .
O39 C33 C34 C35 178.0(4) . .
C32 C33 C34 C35 -1.4(6) . .
O39 C33 C34 O41 -0.4(5) . .
C32 C33 C34 O41 -179.8(4) . .
O41 C34 C35 C36 178.1(4) . .
C33 C34 C35 C36 -0.2(6) . .
N30 C31 C36 N37 -1.4(6) . .
C32 C31 C36 N37 177.7(4) . .
N30 C31 C36 C35 178.7(4) . .
C32 C31 C36 C35 -2.2(6) . .
C34 C35 C36 N37 -177.9(4) . .
C34 C35 C36 C31 2.0(6) . .
C31 C36 N37 C38 1.8(5) . .
C35 C36 N37 C38 -178.3(4) . .
C36 N37 C38 C29 -1.6(5) . .
C36 N37 C38 C2 178.0(3) . 2_666
N30 C29 C38 N37 1.0(6) . .
C26 C29 C38 N37 -178.9(4) . .
N30 C29 C38 C2 -178.5(4) . 2_666
C26 C29 C38 C2 1.5(6) . 2_666
C32 C33 O39 C40 1.6(6) . .
C34 C33 O39 C40 -177.8(4) . .
C35 C34 O41 C42 2.8(6) . .
C33 C34 O41 C42 -178.8(4) . .
